data_2003074
loop_
_publ_author_name
'Luger, Peter'
'Weber, Manuela'
Kashino,Setsuo
'Amakura, Yoshiaki'
'Yoshida, Takashi'
'Okuda, Takuo'
'Beurskens, Gezina'
'Dauter, Zbigniew'

_publ_section_title
;
 Structure of the Tannin Geraniin Based on Conventional X-ray Data at
 295 K and on Synchrotron Data at 293 and 120 K
;
_journal_issue 5
_journal_name_full 'Acta Crystallographica Section B'
_journal_page_first 687
_journal_page_last 694
_journal_paper_doi 10.1107/S0108768198000081
_journal_volume 54
_journal_year 1998
_chemical_formula_moiety 'C41 H28 O27, 7H2 O'
_chemical_formula_sum 'C41 H42 O34'
_chemical_formula_weight 1078.76
_space_group_IT_number 19
_symmetry_cell_setting orthorhombic
_symmetry_space_group_name_Hall 'P 2ac 2ab'
_symmetry_space_group_name_H-M 'P 21 21 21'
_atom_type_scat_source IntTabIV
_cell_angle_alpha 90.00
_cell_angle_beta 90.00
_cell_angle_gamma 90.00
_cell_formula_units_Z 4
_cell_length_a 13.055(2)
_cell_length_b 29.139(4)
_cell_length_c 11.5760(10)
_cell_measurement_reflns_used 20
_cell_measurement_temperature 295
_cell_measurement_theta_max 14
_cell_measurement_theta_min 5
_cell_volume 4403.6(10)
_computing_cell_refinement
;
AFC (Rigaku, 1990)
;
_computing_data_collection
;
AFC (Rigaku, 1990)
;
_computing_data_reduction
;
TEXSAN (Molecular Structure Co., 1985)
;
_computing_molecular_graphics
;
ORTEPII (Johnson, 1976)
;
_computing_publication_material
;
DAPH (Ashida, 1973)
;
_computing_structure_refinement
;
HBLS-V (Ashida, 1973)
;
_diffrn_measurement_device 'Rigaku AFC-5'
_diffrn_measurement_method \w/2\q
_diffrn_radiation_type 'Cu K\a'
_diffrn_radiation_wavelength 1.5418
_diffrn_reflns_av_R_equivalents 0.024
_diffrn_reflns_limit_h_max 14
_diffrn_reflns_limit_h_min 0
_diffrn_reflns_limit_k_max 32
_diffrn_reflns_limit_k_min 0
_diffrn_reflns_limit_l_max 13
_diffrn_reflns_limit_l_min -1
_diffrn_reflns_number 4326
_diffrn_reflns_theta_max 60.0
_diffrn_standards_decay_% 1.0
_diffrn_standards_interval_count 97
_diffrn_standards_number 3
_exptl_absorpt_coefficient_mu 1.22
_exptl_absorpt_correction_type none
_exptl_crystal_colour yellow
_exptl_crystal_density_diffrn 1.627
_exptl_crystal_density_meas 1.62
_exptl_crystal_density_method 'flotation in aqueous NaI'
_exptl_crystal_description prismatic
_exptl_crystal_size_max 0.44
_exptl_crystal_size_mid 0.15
_exptl_crystal_size_min 0.06
_refine_diff_density_max 0.24
_refine_diff_density_min -0.44
_refine_ls_extinction_method none
_refine_ls_goodness_of_fit_obs 1.25
_refine_ls_hydrogen_treatment refall
_refine_ls_number_parameters 793
_refine_ls_number_reflns 3408
_refine_ls_R_factor_obs 0.046
_refine_ls_shift/esd_max 0.56
_refine_ls_structure_factor_coef F
_refine_ls_weighting_details w=1/[\s^2^(F~o~)-0.0224F~o~+0.0027F^2^~o~]
_refine_ls_weighting_scheme calc
_refine_ls_wR_factor_obs 0.064
_reflns_number_observed 3408
_reflns_number_total 3894
_reflns_observed_criterion F>3\s(F)
_cod_data_source_file oh0063.cif
_cod_data_source_block geraj
_cod_depositor_comments
;
The following automatic conversions were performed:

'_refine_ls_weighting_scheme' value '
w=1/[\s^2^(F~o~)-0.0224F~o~+0.0027F^2^~o~]' was changed to 'calc'.
New tag '_refine_ls_weighting_details' was created. The value of the
new tag was set to 'w=1/[\s^2^(F~o~)-0.0224F~o~+0.0027F^2^~o~]'.

Automatic conversion script
Id: cif_fix_values 3143 2015-03-26 13:38:13Z robertas 
;
_cod_original_cell_volume 4403.7(9)
_cod_database_code 2003074

loop_
_symmetry_equiv_pos_as_xyz
x,y,z
1/2+x,1/2-y,-z
-x,1/2+y,1/2-z
1/2-x,-y,1/2+z

loop_
_atom_site_aniso_label
_atom_site_aniso_U_11
_atom_site_aniso_U_22
_atom_site_aniso_U_33
_atom_site_aniso_U_12
_atom_site_aniso_U_13
_atom_site_aniso_U_23
O1 0.044(2) 0.0370(10) 0.036(2) -0.0080(10) 0.0030(10) -0.0020(10)
O2 0.051(2) 0.0300(10) 0.042(2) 0.0110(10) -0.013(2) -0.0060(10)
O3 0.0350(10) 0.0260(10) 0.0340(10) -0.0040(10) 0.0010(10) -0.0070(10)
O4 0.0380(10) 0.0280(10) 0.0360(10) 0.0000(10) -0.0030(10) -0.0060(10)
O5 0.041(2) 0.0280(10) 0.040(2) -0.0050(10) -0.0010(10) -0.0020(10)
O6 0.042(2) 0.0310(10) 0.045(2) -0.0040(10) -0.0020(10) -0.0040(10)
O11 0.054(2) 0.070(2) 0.054(2) -0.030(2) 0.009(2) -0.012(2)
O14 0.053(2) 0.084(2) 0.038(2) 0.005(2) 0.005(2) 0.003(2)
O15 0.080(2) 0.063(2) 0.033(2) 0.009(2) -0.008(2) -0.007(2)
O16 0.079(3) 0.067(2) 0.053(2) -0.028(2) 0.002(2) -0.012(2)
O21 0.116(3) 0.078(3) 0.053(2) 0.054(3) -0.038(2) -0.024(2)
O24 0.049(2) 0.055(2) 0.073(2) 0.022(2) 0.000(2) -0.015(2)
O25 0.059(2) 0.057(2) 0.054(2) 0.014(2) 0.010(2) -0.019(2)
O26 0.059(2) 0.042(2) 0.037(2) 0.007(2) -0.003(2) -0.0090(10)
O31 0.055(2) 0.041(2) 0.037(2) -0.0040(10) 0.000(2) -0.0030(10)
O34 0.098(3) 0.040(2) 0.072(2) 0.008(2) -0.054(2) -0.006(2)
O35 0.057(2) 0.046(2) 0.050(2) -0.006(2) -0.015(2) -0.010(2)
O36 0.062(2) 0.0260(10) 0.051(2) 0.0040(10) -0.015(2) -0.0060(10)
O41 0.051(2) 0.042(2) 0.040(2) -0.0130(10) 0.006(2) -0.0030(10)
O44 0.135(4) 0.052(2) 0.032(2) -0.006(2) -0.006(2) -0.006(2)
O45 0.080(2) 0.047(2) 0.047(2) -0.013(2) -0.004(2) -0.011(2)
O461 0.047(2) 0.053(2) 0.060(2) -0.004(2) -0.007(2) -0.004(2)
O462 0.056(2) 0.0340(10) 0.042(2) -0.0080(10) 0.006(2) 0.0010(10)
O61 0.063(2) 0.052(2) 0.044(2) -0.017(2) 0.006(2) -0.005(2)
O64 0.114(3) 0.062(2) 0.079(3) -0.019(2) -0.055(3) 0.027(2)
O65 0.077(3) 0.058(2) 0.058(2) -0.016(2) -0.004(2) 0.018(2)
O66 0.044(2) 0.056(2) 0.055(2) -0.015(2) -0.003(2) 0.014(2)
O1W 0.069(3) 0.083(3) 0.097(3) -0.007(2) -0.019(3) -0.011(3)
O2W 0.088(3) 0.076(2) 0.059(2) 0.001(2) 0.006(2) -0.012(2)
O3W 0.075(3) 0.091(3) 0.076(3) 0.019(2) -0.010(3) -0.008(3)
O4W 0.105(4) 0.105(5) 0.070(3) -0.022(4) -0.020(3) -0.006(3)
O5W 0.280(10) 0.112(4) 0.108(4) 0.064(6) -0.036(6) -0.016(4)
O6W 0.38(2) 0.145(4) 0.110(5) 0.091(8) -0.058(8) -0.005(5)
O7W 0.45(2) 0.093(4) 0.320(10) -0.017(7) 0.310(10) -0.011(6)
C1 0.045(2) 0.031(2) 0.038(2) -0.003(2) -0.003(2) -0.005(2)
C2 0.046(2) 0.030(2) 0.034(2) 0.003(2) -0.009(2) -0.007(2)
C3 0.032(2) 0.030(2) 0.035(2) -0.005(2) 0.006(2) -0.010(2)
C4 0.039(2) 0.021(2) 0.037(2) -0.003(2) -0.005(2) -0.005(2)
C5 0.030(2) 0.033(2) 0.044(2) 0.004(2) -0.005(2) -0.003(2)
C6 0.031(2) 0.027(2) 0.054(3) -0.002(2) 0.006(2) -0.006(2)
C11 0.046(2) 0.044(2) 0.037(2) -0.004(2) 0.002(2) 0.001(2)
C12 0.038(2) 0.046(2) 0.035(2) 0.001(2) -0.003(2) 0.000(2)
C13 0.033(2) 0.060(3) 0.038(2) 0.012(2) -0.003(2) 0.003(2)
C14 0.035(2) 0.058(3) 0.035(2) 0.014(2) -0.005(2) 0.003(2)
C15 0.052(3) 0.048(2) 0.035(2) 0.015(2) -0.006(2) -0.003(2)
C16 0.047(3) 0.043(2) 0.045(3) -0.004(2) -0.004(2) -0.001(2)
C17 0.048(3) 0.046(2) 0.045(3) -0.005(2) -0.001(2) -0.002(2)
C21 0.041(2) 0.039(2) 0.035(2) 0.006(2) -0.003(2) 0.001(2)
C22 0.037(2) 0.026(2) 0.040(2) 0.002(2) 0.002(2) 0.000(2)
C23 0.039(2) 0.035(2) 0.048(3) -0.002(2) -0.004(2) -0.002(2)
C24 0.037(2) 0.034(2) 0.049(3) 0.004(2) 0.005(2) 0.000(2)
C25 0.046(2) 0.033(2) 0.044(2) 0.003(2) 0.012(2) -0.003(2)
C26 0.042(2) 0.031(2) 0.040(2) -0.004(2) 0.001(2) -0.003(2)
C27 0.031(2) 0.026(2) 0.039(2) -0.003(2) 0.005(2) 0.001(2)
C31 0.035(2) 0.028(2) 0.038(2) -0.001(2) -0.004(2) -0.004(2)
C32 0.032(2) 0.035(2) 0.033(2) -0.003(2) -0.004(2) -0.004(2)
C33 0.044(2) 0.033(2) 0.050(3) 0.004(2) -0.010(2) -0.005(2)
C34 0.044(2) 0.038(2) 0.047(3) -0.004(2) -0.019(2) -0.004(2)
C35 0.039(2) 0.037(2) 0.039(2) -0.005(2) -0.006(2) -0.006(2)
C36 0.033(2) 0.033(2) 0.046(2) -0.006(2) -0.003(2) -0.004(2)
C37 0.028(2) 0.031(2) 0.036(2) -0.004(2) -0.001(2) 0.001(2)
C41 0.043(2) 0.029(2) 0.024(2) 0.001(2) 0.000(2) 0.003(2)
C42 0.038(2) 0.031(2) 0.022(2) 0.000(2) 0.000(2) 0.003(2)
C43 0.058(3) 0.029(2) 0.040(2) -0.002(2) 0.002(2) 0.001(2)
C44 0.065(3) 0.042(2) 0.030(2) 0.007(2) -0.001(2) -0.005(2)
C45 0.058(3) 0.036(2) 0.038(2) -0.007(2) -0.006(2) -0.008(2)
C46 0.049(2) 0.034(2) 0.037(2) -0.008(2) 0.002(2) -0.003(2)
C47 0.038(2) 0.029(2) 0.031(2) 0.001(2) -0.002(2) -0.003(2)
C61 0.029(2) 0.031(2) 0.055(3) -0.002(2) -0.001(2) -0.006(2)
C62 0.038(2) 0.028(2) 0.049(3) 0.005(2) -0.002(2) -0.005(2)
C63 0.053(3) 0.040(2) 0.054(3) -0.002(2) -0.018(2) -0.001(2)
C64 0.065(3) 0.036(2) 0.046(3) -0.006(2) -0.016(3) 0.004(2)
C65 0.053(3) 0.031(2) 0.044(2) -0.003(2) -0.003(2) 0.002(2)
C66 0.041(2) 0.035(2) 0.043(2) -0.005(2) -0.005(2) -0.003(2)
C67 0.037(2) 0.028(2) 0.038(2) -0.001(2) -0.004(2) -0.007(2)

loop_
_atom_site_label
_atom_site_fract_x
_atom_site_fract_y
_atom_site_fract_z
_atom_site_U_iso_or_equiv
O1 0.6382(2) 0.24680(9) -0.0448(2) 0.039(2)
O2 0.5259(2) 0.30472(9) 0.1989(3) 0.041(2)
O3 0.5027(2) 0.18861(9) 0.0955(2) 0.0320(10)
O4 0.6221(2) 0.24920(9) 0.3412(2) 0.0340(10)
O5 0.7249(2) 0.25745(9) 0.1312(2) 0.038(2)
O6 0.7007(2) 0.13334(9) 0.1702(3) 0.039(2)
O11 0.7812(3) 0.28050(10) -0.1128(3) 0.059(2)
O14 0.8082(3) 0.20680(10) -0.5160(3) 0.058(2)
O15 0.6590(3) 0.14360(10) -0.5190(3) 0.059(2)
O16 0.5245(3) 0.13620(10) -0.3377(3) 0.066(2)
O21 0.4207(4) 0.34360(10) 0.0847(3) 0.082(3)
O24 0.2403(3) 0.45280(10) 0.3558(3) 0.059(2)
O25 0.3513(3) 0.45420(10) 0.5464(3) 0.057(2)
O26 0.5161(3) 0.40300(10) 0.5730(3) 0.046(2)
O31 0.4365(2) 0.14530(10) 0.2367(3) 0.044(2)
O34 0.2676(3) 0.12710(10) -0.2158(3) 0.070(2)
O35 0.3061(3) 0.03270(10) -0.2064(3) 0.051(2)
O36 0.4250(3) -0.00192(9) -0.0345(3) 0.046(2)
O41 0.4800(2) 0.23010(10) 0.4387(3) 0.044(2)
O44 0.6026(4) 0.34100(10) 0.7674(3) 0.073(3)
O45 0.6713(3) 0.41690(10) 0.6506(3) 0.058(2)
O461 0.7588(2) 0.34880(10) 0.5070(3) 0.053(2)
O462 0.6901(2) 0.41180(10) 0.4136(3) 0.044(2)
O61 0.6638(3) 0.10090(10) 0.0008(3) 0.053(2)
O64 0.6558(4) -0.00400(10) 0.4332(4) 0.085(3)
O65 0.4563(3) -0.03050(10) 0.3760(3) 0.064(2)
O66 0.3597(2) 0.00780(10) 0.1962(3) 0.052(2)
O1W 0.8537(3) 0.29430(10) 0.3391(4) 0.083(3)
O2W 0.4438(3) 0.10130(10) -0.5430(3) 0.074(2)
O3W 0.0972(3) 0.4387(2) 0.2014(4) 0.081(3)
O4W 0.6888(4) 0.4291(2) 0.8818(4) 0.093(4)
O5W 0.4492(8) 0.4690(2) 0.7570(6) 0.166(6)
O6W 0.5570(10) -0.0763(3) 0.5460(6) 0.212(9)
O7W 0.3690(10) 0.0274(2) -0.4300(9) 0.290(10)
C1 0.6453(4) 0.27280(10) 0.0597(4) 0.038(2)
C2 0.5380(3) 0.26880(10) 0.1116(3) 0.037(2)
C3 0.5200(3) 0.22480(10) 0.1792(4) 0.033(2)
C4 0.6105(3) 0.21340(10) 0.2548(4) 0.032(2)
C5 0.7121(3) 0.21450(10) 0.1918(4) 0.036(2)
C6 0.7318(3) 0.17400(10) 0.1105(4) 0.037(2)
C11 0.7117(4) 0.25390(10) -0.1265(4) 0.042(2)
C12 0.6949(3) 0.2244(2) -0.2293(4) 0.040(2)
C13 0.7599(3) 0.2309(2) -0.3224(4) 0.044(2)
C14 0.7482(3) 0.2037(2) -0.4196(4) 0.043(2)
C15 0.6721(4) 0.1709(2) -0.4249(4) 0.045(2)
C16 0.6039(4) 0.1659(2) -0.3316(4) 0.045(3)
C17 0.6165(4) 0.1926(2) -0.2339(4) 0.046(3)
C21 0.4599(3) 0.33870(10) 0.1782(4) 0.038(2)
C22 0.4412(3) 0.36840(10) 0.2795(4) 0.034(2)
C23 0.3547(3) 0.39710(10) 0.2679(4) 0.041(2)
C24 0.3251(3) 0.42530(10) 0.3585(4) 0.040(2)
C25 0.3819(3) 0.42670(10) 0.4579(4) 0.041(2)
C26 0.4678(3) 0.39870(10) 0.4681(4) 0.038(2)
C27 0.4982(3) 0.36930(10) 0.3815(4) 0.032(2)
C31 0.4545(3) 0.15120(10) 0.1364(4) 0.034(2)
C32 0.4250(3) 0.11900(10) 0.0418(4) 0.033(2)
C33 0.3689(3) 0.13780(10) -0.0486(4) 0.042(2)
C34 0.3282(3) 0.10860(10) -0.1318(4) 0.043(2)
C35 0.3465(3) 0.06250(10) -0.1266(4) 0.038(2)
C36 0.4051(3) 0.04440(10) -0.0368(4) 0.037(2)
C37 0.4443(3) 0.07230(10) 0.0507(3) 0.032(2)
C41 0.5491(3) 0.25580(10) 0.4192(3) 0.032(2)
C42 0.5684(3) 0.30040(10) 0.4810(3) 0.032(2)
C43 0.5634(4) 0.30110(10) 0.5959(4) 0.042(2)
C44 0.5953(4) 0.34080(10) 0.6628(4) 0.046(2)
C45 0.6162(4) 0.38480(10) 0.5932(4) 0.044(2)
C46 0.6688(3) 0.37240(10) 0.4799(4) 0.038(2)
C47 0.5957(3) 0.34190(10) 0.4101(3) 0.033(2)
C61 0.6586(3) 0.10020(10) 0.1050(4) 0.038(2)
C62 0.6053(3) 0.06550(10) 0.1755(4) 0.038(2)
C63 0.6554(4) 0.0482(2) 0.2718(4) 0.049(3)
C64 0.6077(4) 0.01500(10) 0.3386(4) 0.049(3)
C65 0.5094(4) 0.00020(10) 0.3121(4) 0.043(2)
C66 0.4592(3) 0.01930(10) 0.2182(4) 0.040(2)
C67 0.5051(3) 0.05180(10) 0.1465(4) 0.034(2)
H1 0.668(4) 0.307(2) 0.048(4) 0.050(10)
H2 0.483(3) 0.2710(10) 0.058(3) 0.020(10)
H3 0.475(3) 0.2270(10) 0.219(3) 0.016(8)
H4 0.605(3) 0.1840(10) 0.284(3) 0.016(9)
H5 0.764(4) 0.2110(10) 0.243(4) 0.050(10)
H61 0.684(3) 0.1760(10) 0.040(3) 0.020(10)
H62 0.792(3) 0.1720(10) 0.097(3) 0.030(10)
H13 0.808(4) 0.260(2) -0.324(4) 0.060(10)
H14 0.836(7) 0.242(3) -0.529(8) 0.16(3)
H16 0.529(4) 0.130(2) -0.391(4) 0.06(2)
H17 0.554(4) 0.188(2) -0.158(5) 0.07(2)
H23 0.305(3) 0.3950(10) 0.194(4) 0.040(10)
H24 0.211(4) 0.443(2) 0.283(4) 0.07(2)
H25 0.343(6) 0.468(2) 0.501(7) 0.12(3)
H33 0.356(3) 0.1700(10) -0.053(3) 0.022(9)
H34 0.246(4) 0.108(2) -0.257(5) 0.06(2)
H35 0.342(5) 0.036(2) -0.271(6) 0.10(2)
H36 0.392(4) -0.007(2) -0.090(5) 0.08(2)
H43 0.544(3) 0.2770(10) 0.626(3) 0.022(9)
H45 0.678(6) 0.398(2) 0.723(7) 0.13(3)
H47 0.636(3) 0.3310(10) 0.334(4) 0.040(10)
H64 0.585(5) -0.037(2) 0.439(5) 0.10(2)
H65 0.497(4) -0.049(2) 0.408(4) 0.050(10)
H66 0.367(4) -0.014(2) 0.227(5) 0.06(2)
H12W 0.921(5) 0.317(2) 0.307(5) 0.08(2)
H32W 0.122(3) 0.4650(10) 0.161(3) 0.019(9)
H42W 0.747(6) 0.441(2) 0.846(7) 0.14(3)
H61W 0.594(7) -0.072(3) 0.633(7) 0.16(3)
H62W 0.500(2) -0.0870(10) 0.564(3) 0.006(7)

loop_
_geom_angle_atom_site_label_1
_geom_angle_atom_site_label_2
_geom_angle_atom_site_label_3
_geom_angle
_geom_angle_publ_flag
C1 O1 C11 117.4(4) no
C2 O2 C21 118.5(3) no
C3 O3 C31 115.3(3) no
C4 O4 C41 119.8(3) no
C1 O5 C5 118.5(4) no
C6 O6 C61 116.1(4) no
C26 O26 C45 122.0(3) no
O1 C1 O5 112.2(4) no
O1 C1 C2 103.5(4) no
O5 C1 C2 115.0(4) no
O2 C2 C1 108.4(3) no
O2 C2 C3 103.4(3) no
C1 C2 C3 114.1(4) no
O3 C3 C2 107.1(3) no
O3 C3 C4 110.5(3) no
C2 C3 C4 111.3(3) no
O4 C4 C3 108.9(3) no
O4 C4 C5 103.0(3) no
C3 C4 C5 113.7(4) no
O5 C5 C4 110.7(4) no
O5 C5 C6 110.5(4) no
C4 C5 C6 115.3(4) no
O6 C6 C5 107.1(4) no
O1 C11 O11 122.5(5) no
O1 C11 C12 111.4(4) no
O11 C11 C12 126.2(5) no
C11 C12 C13 117.0(4) no
C11 C12 C17 121.9(5) no
C13 C12 C17 121.0(5) no
C12 C13 C14 119.1(5) no
O14 C14 C13 124.2(5) no
O14 C14 C15 115.0(4) no
C13 C14 C15 120.8(5) no
O15 C15 C14 122.1(5) no
O15 C15 C16 118.3(4) no
C14 C15 C16 119.5(5) no
O16 C16 C15 120.7(5) no
O16 C16 C17 119.6(5) no
C15 C16 C17 119.6(5) no
C12 C17 C16 119.8(5) no
O2 C21 O21 121.5(4) no
O2 C21 C22 113.5(3) no
O21 C21 C22 125.0(4) no
C21 C22 C23 113.8(4) no
C21 C22 C27 126.5(4) no
C23 C22 C27 119.7(4) no
C22 C23 C24 120.1(4) no
O24 C24 C23 123.7(5) no
O24 C24 C25 116.1(5) no
C23 C24 C25 120.1(5) no
O25 C25 C24 119.4(5) no
O25 C25 C26 121.2(4) no
C24 C25 C26 119.3(5) no
O26 C26 C25 113.0(4) no
O26 C26 C27 124.6(4) no
C25 C26 C27 122.4(4) no
C22 C27 C26 118.3(4) no
C22 C27 C47 127.8(4) no
C26 C27 C47 113.9(4) no
O3 C31 O31 123.4(4) no
O3 C31 C32 111.8(3) no
O31 C31 C32 124.8(4) no
C31 C32 C33 116.1(4) no
C31 C32 C37 121.0(4) no
C33 C32 C37 122.6(4) no
C32 C33 C34 118.8(4) no
O34 C34 C33 118.3(5) no
O34 C34 C35 121.4(4) no
C33 C34 C35 120.3(5) no
O35 C35 C34 121.7(4) no
O35 C35 C36 118.2(4) no
C34 C35 C36 120.1(4) no
O36 C36 C35 119.3(4) no
O36 C36 C37 119.2(4) no
C35 C36 C37 121.5(4) no
C32 C37 C36 116.8(4) no
C32 C37 C67 123.1(4) no
C36 C37 C67 120.2(4) no
O4 C41 O41 125.5(4) no
O4 C41 C42 109.2(3) no
O41 C41 C42 125.3(4) no
C41 C42 C43 118.7(4) no
C41 C42 C47 118.3(3) no
C43 C42 C47 123.0(4) no
C42 C43 C44 122.0(5) no
O44 C44 C43 123.9(5) no
O44 C44 C45 120.3(5) no
C43 C44 C45 115.8(4) no
O26 C45 O45 108.0(4) no
O26 C45 C44 103.5(4) no
O26 C45 C46 111.0(4) no
O45 C45 C44 114.4(4) no
O45 C45 C46 110.3(4) no
C44 C45 C46 109.5(4) no
O461 C46 O462 110.9(4) no
O461 C46 C45 107.6(4) no
O461 C46 C47 110.9(4) no
O462 C46 C45 111.4(4) no
O462 C46 C47 107.9(4) no
C45 C46 C47 108.1(4) no
C27 C47 C42 109.8(3) no
C27 C47 C46 109.1(3) no
C42 C47 C46 109.0(3) no
O6 C61 O61 121.7(5) no
O6 C61 C62 112.0(4) no
O61 C61 C62 126.2(5) no
C61 C62 C63 118.1(5) no
C61 C62 C67 120.1(4) no
C63 C62 C67 121.8(4) no
C62 C63 C64 119.3(5) no
O64 C64 C63 121.3(5) no
O64 C64 C65 118.2(5) no
C63 C64 C65 120.6(5) no
O65 C65 C64 124.0(5) no
O65 C65 C66 116.9(5) no
C64 C65 C66 119.1(5) no
O66 C66 C65 119.8(5) no
O66 C66 C67 117.7(4) no
C65 C66 C67 122.4(5) no
C37 C67 C62 124.0(4) no
C37 C67 C66 119.1(4) no
C62 C67 C66 116.7(4) no

loop_
_geom_bond_atom_site_label_1
_geom_bond_atom_site_label_2
_geom_bond_distance
_geom_bond_publ_flag
O1 C1 1.430(6) no
O1 C11 1.363(6) no
O2 C2 1.463(5) no
O2 C21 1.334(5) no
O3 C3 1.450(5) no
O3 C31 1.345(5) no
O4 C4 1.453(5) no
O4 C41 1.327(5) no
O5 C1 1.402(6) no
O5 C5 1.444(6) no
O6 C6 1.430(6) no
O6 C61 1.343(6) no
O11 C11 1.204(6) no
O14 C14 1.366(6) no
O15 C15 1.360(6) no
O16 C16 1.352(6) no
O21 C21 1.206(6) no
O24 C24 1.367(6) no
O25 C25 1.361(6) no
O26 C26 1.374(5) no
O26 C45 1.430(6) no
O31 C31 1.197(5) no
O34 C34 1.365(6) no
O35 C35 1.373(6) no
O36 C36 1.375(6) no
O41 C41 1.194(5) no
O44 C44 1.215(7) no
O45 C45 1.354(6) no
O461 C46 1.397(6) no
O462 C46 1.409(6) no
O61 C61 1.208(6) no
O64 C64 1.378(7) no
O65 C65 1.352(6) no
O66 C66 1.365(6) no
C1 C2 1.529(6) no
C2 C3 1.520(6) no
C3 C4 1.507(6) no
C4 C5 1.514(6) no
C5 C6 1.531(7) no
C11 C12 1.484(7) no
C12 C13 1.385(7) no
C12 C17 1.382(7) no
C13 C14 1.385(7) no
C14 C15 1.380(7) no
C15 C16 1.407(7) no
C16 C17 1.383(7) no
C21 C22 1.478(6) no
C22 C23 1.412(6) no
C22 C27 1.396(6) no
C23 C24 1.387(7) no
C24 C25 1.369(7) no
C25 C26 1.392(6) no
C26 C27 1.377(6) no
C27 C47 1.539(6) no
C31 C32 1.493(6) no
C32 C33 1.390(6) no
C32 C37 1.388(6) no
C33 C34 1.391(7) no
C34 C35 1.366(6) no
C35 C36 1.394(6) no
C36 C37 1.396(6) no
C37 C67 1.489(6) no
C41 C42 1.505(6) no
C42 C43 1.332(6) no
C42 C47 1.504(6) no
C43 C44 1.453(7) no
C44 C45 1.539(7) no
C45 C46 1.524(7) no
C46 C47 1.534(6) no
C61 C62 1.474(7) no
C62 C63 1.387(7) no
C62 C67 1.408(6) no
C63 C64 1.386(7) no
C64 C65 1.388(7) no
C65 C66 1.386(7) no
C66 C67 1.395(6) no
O14 H14 1.10(9) no
O16 H16 0.65(5) no
O24 H24 0.97(5) no
O25 H25 0.67(8) no
O34 H34 0.79(6) no
O35 H35 0.89(7) no
O36 H36 0.79(6) no
O45 H45 1.01(8) no
O64 H64 1.34(7) no
O65 H65 0.84(5) no
O66 H66 0.74(6) no
O1W H12W 1.16(6) no
O3W H32W 0.95(4) no
O4W H42W 0.93(8) no
O6W H61W 1.12(9) no
O6W H62W 0.83(3) no
C1 H1 1.05(5) no
C2 H2 0.95(4) no
C3 H3 0.75(3) no
C4 H4 0.92(3) no
C5 H5 0.91(5) no
C6 H61 1.03(4) no
C6 H62 0.80(4) no
C13 H13 1.06(5) no
C17 H17 1.21(6) no
C23 H23 1.08(4) no
C33 H33 0.96(4) no
C43 H43 0.82(4) no
C47 H47 1.07(4) no

loop_
_geom_torsion_atom_site_label_1
_geom_torsion_atom_site_label_2
_geom_torsion_atom_site_label_3
_geom_torsion_atom_site_label_4
_geom_torsion
_geom_torsion_publ_flag
C11 O1 C1 O5 -73.2(5) no
C11 O1 C1 C2 162.3(4) no
C1 O1 C11 C12 179.5(4) no
C21 O2 C2 C1 112.1(4) no
C21 O2 C2 C3 -126.5(4) no
C2 O2 C21 C22 170.3(3) no
C31 O3 C3 C2 -159.9(3) no
C31 O3 C3 C4 78.7(4) no
C3 O3 C31 C32 171.0(3) no
C41 O4 C4 C3 63.9(4) no
C41 O4 C4 C5 -175.0(4) no
C4 O4 C41 C42 -168.0(3) no
C1 O5 C5 C6 78.8(5) no
C61 O6 C6 C5 144.8(4) no
C6 O6 C61 C62 -165.1(4) no
C45 O26 C26 C25 -167.0(4) no
C26 O26 C45 O45 135.6(4) no
C26 O26 C45 C44 -102.8(4) no
O1 C1 C2 O2 -163.0(3) no
O1 C1 C2 C3 82.5(4) no
O5 C1 C2 C3 -40.3(5) no
C1 C2 C3 C4 43.0(5) no
C2 C3 C4 C5 -50.1(5) no
C4 C5 O5 C1 -50.1(5) no
C5 O5 C1 C2 44.8(5) no
O5 C1 C2 O2 74.3(5) no
C1 C2 C3 O3 -77.8(4) no
C2 C3 C4 O4 64.1(4) no
C3 C4 C5 C6 -74.1(5) no
C5 O5 C1 O1 -73.1(5) no
O2 C2 C3 O3 164.7(3) no
O2 C2 C3 C4 -74.5(4) no
O3 C3 C4 O4 -177.1(3) no
O3 C3 C4 C5 68.8(4) no
O4 C4 C5 O5 -65.4(4) no
O4 C4 C5 C6 168.3(4) no
C3 C4 C5 O5 52.2(5) no
O5 C5 C6 O6 -170.2(3) no
C4 C5 C6 O6 -43.8(5) no
O1 C11 C12 C13 175.1(4) no
O14 C14 C15 C16 -178.0(4) no
O15 C15 C16 C17 178.8(5) no
C14 C15 C16 O16 175.5(5) no
O2 C21 C22 C23 -165.5(4) no
O24 C24 C25 C26 178.3(4) no
O25 C25 C26 C27 177.5(4) no
C24 C25 C26 O26 -178.8(4) no
C22 C27 C47 C42 -98.7(5) no
C22 C27 C47 C46 141.9(4) no
O3 C31 C32 C33 -53.0(5) no
C31 C32 C37 C36 173.9(4) no
C32 C33 C34 O34 175.7(4) no
C33 C34 C35 O35 179.0(4) no
C34 C35 C36 O36 -178.3(4) no
C32 C37 C67 C62 -55.2(6) no
O26 C26 C27 C47 -2.1(6) no
C26 C27 C47 C46 -36.2(5) no
C27 C47 C46 C45 62.7(5) no
C47 C46 C45 O26 -51.6(5) no
C46 C45 O26 C26 14.6(6) no
C45 O26 C26 C27 14.3(6) no
O4 C41 C42 C43 -132.5(4) no
C41 C42 C43 C44 170.9(4) no
C47 C42 C43 C44 -7.1(7) no
C42 C43 C44 C45 10.8(7) no
C43 C44 C45 C46 -38.6(6) no
C44 C45 C46 C47 62.0(5) no
C45 C46 C47 C42 -57.2(5) no
C46 C47 C42 C43 30.8(6) no
C41 C42 C47 C27 93.2(4) no
C41 C42 C47 C46 -147.3(4) no
C43 C42 C47 C27 -88.7(5) no
C42 C43 C44 O44 -171.5(5) no
O44 C44 C45 O26 -97.9(5) no
O44 C44 C45 O45 19.3(7) no
O44 C44 C45 C46 143.7(5) no
C43 C44 C45 O26 79.8(5) no
C43 C44 C45 O45 -162.9(4) no
O26 C45 C46 O461 -171.4(4) no
O26 C45 C46 O462 66.8(5) no
O45 C45 C46 O461 68.9(5) no
O45 C45 C46 O462 -52.9(5) no
O45 C45 C46 C47 -171.3(4) no
C44 C45 C46 O461 -57.8(5) no
C44 C45 C46 O462 -179.6(4) no
O461 C46 C47 C27 -179.6(4) no
O461 C46 C47 C42 60.5(5) no
O462 C46 C47 C27 -57.9(4) no
O462 C46 C47 C42 -177.8(3) no
O6 C61 C62 C63 -46.7(6) no
C63 C62 C67 C37 174.2(4) no
C62 C63 C64 O64 178.3(5) no
C63 C64 C65 O65 -177.0(5) no
C64 C65 C66 O66 -174.9(5) no
O66 C66 C67 C62 175.7(4) no
